data_4303097
loop_
_publ_author_name
'Voltaire G. Organo'
'Alexander S. Filatov'
'Justin S. Quartararo'
'Zachary M. Friedman'
'Elena V. Rybak-Akimova'

_publ_contact_author_address
;
Department of Chemistry
Tufts University
Medford MA 02155
USA
;
_publ_contact_author_email erybakak@granite.tufts.edu
_publ_contact_author_fax 617-627-3443
_publ_contact_author_name
;
Rybak-Akimova, Elena V. 
;
_publ_contact_author_phone 617-627-3413
_publ_section_title
;
Nickel(II) Complexes of Monofunctionalized Pyridine-Azamacrocycles:
Synthesis, Structures, Pendant Arm "On-Off" Coordination Equilibria,
and Peroxidase-like Activity
;
_journal_name_full 'Inorganic Chemistry'
_journal_page_first 8456
_journal_page_last 8468
_journal_paper_doi 10.1021/ic901083u
_journal_volume 48
_journal_year 2009
_chemical_formula_moiety 'C22 H42 N5 Ni, 3(Cl O4)'
_chemical_formula_sum 'C22 H42 Cl3 N5 Ni O12'
_chemical_formula_weight 733.67
_chemical_name_systematic
; 
 (3-[(2R,12S)-2,12-dimethyl-3,7,11,17-tetrazabicyclo[11.3.1]-
heptadeca-1(16),13(17),14-trien-7-yl]-N,N-diethyl-propan-1-amine)
-nickel(II) triperchlorate
;
_space_group_IT_number 14
_symmetry_cell_setting monoclinic
_symmetry_Int_Tables_number 14
_symmetry_space_group_name_Hall '-P 2ybc'
_symmetry_space_group_name_H-M 'P 1 21/c 1'
_atom_sites_solution_hydrogens geom
_atom_sites_solution_primary direct
_atom_sites_solution_secondary difmap
_audit_creation_method SHELXL-97
_cell_angle_alpha 90.00
_cell_angle_beta 90.524(2)
_cell_angle_gamma 90.00
_cell_formula_units_Z 4
_cell_length_a 8.6725(13)
_cell_length_b 9.3257(14)
_cell_length_c 37.872(6)
_cell_measurement_reflns_used 5868
_cell_measurement_temperature 173(2)
_cell_measurement_theta_max 27.66
_cell_measurement_theta_min 2.41
_cell_volume 3062.9(8)
_computing_cell_refinement 'SAINT Ver. 6.22  (Bruker-AXS, 2003)'
_computing_data_collection 'SMART Ver. 5.622 (Bruker-AXS, 2003)'
_computing_data_reduction 'SAINT Ver. 6.22'
_computing_molecular_graphics 'SHELXTL Ver. 6.14'
_computing_publication_material 'SHELXTL Ver. 6.14'
_computing_structure_refinement 'SHELXTL Ver. 6.14'
_computing_structure_solution 'SHELXTL Ver. 6.14 (Bruker-AXS, 2003)'
_diffrn_ambient_temperature 173(2)
_diffrn_measured_fraction_theta_full 0.995
_diffrn_measured_fraction_theta_max 0.995
_diffrn_measurement_device_type 'Bruker SMART APEX CCD area-detector'
_diffrn_measurement_method '0.30\% \w scans'
_diffrn_radiation_monochromator graphite
_diffrn_radiation_source 'fine-focus sealed tube'
_diffrn_radiation_type Mo-K\a
_diffrn_radiation_wavelength 0.71073
_diffrn_reflns_av_R_equivalents 0.0579
_diffrn_reflns_av_sigmaI/netI 0.0504
_diffrn_reflns_limit_h_max 10
_diffrn_reflns_limit_h_min -10
_diffrn_reflns_limit_k_max 11
_diffrn_reflns_limit_k_min -11
_diffrn_reflns_limit_l_max 45
_diffrn_reflns_limit_l_min -46
_diffrn_reflns_number 22063
_diffrn_reflns_theta_full 26.02
_diffrn_reflns_theta_max 26.02
_diffrn_reflns_theta_min 2.15
_diffrn_standards_number 0
_exptl_absorpt_coefficient_mu 0.963
_exptl_absorpt_correction_T_max 0.9625
_exptl_absorpt_correction_T_min 0.7811
_exptl_absorpt_correction_type multi-scan
_exptl_absorpt_process_details
;
SADABS  (Bruker-AXS, 2003)
;
_exptl_crystal_colour orange
_exptl_crystal_density_diffrn 1.591
_exptl_crystal_density_method 'not measured'
_exptl_crystal_description plate
_exptl_crystal_F_000 1536
_exptl_crystal_size_max 0.27
_exptl_crystal_size_mid 0.20
_exptl_crystal_size_min 0.04
_refine_diff_density_max 0.872
_refine_diff_density_min -0.399
_refine_diff_density_rms 0.075
_refine_ls_extinction_method none
_refine_ls_goodness_of_fit_ref 1.041
_refine_ls_hydrogen_treatment noref
_refine_ls_matrix_type full
_refine_ls_number_parameters 484
_refine_ls_number_reflns 6017
_refine_ls_number_restraints 178
_refine_ls_restrained_S_all 1.040
_refine_ls_R_factor_all 0.0795
_refine_ls_R_factor_gt 0.0633
_refine_ls_shift/su_max 0.000
_refine_ls_shift/su_mean 0.000
_refine_ls_structure_factor_coef Fsqd
_refine_ls_weighting_details 'calc w=1/[\s^2^(Fo^2^)+(0.0872P)^2^+5.4950P] where P=(Fo^2^+2Fc^2^)/3'
_refine_ls_weighting_scheme calc
_refine_ls_wR_factor_gt 0.1664
_refine_ls_wR_factor_ref 0.1759
_reflns_number_gt 4839
_reflns_number_total 6017
_reflns_threshold_expression I>2\s(I)
_cod_data_source_file ic901083u_si_001_4.cif
_cod_data_source_block '[Ni(HLNEt2)](ClO4)3'
_cod_depositor_comments
;
The following automatic conversions were performed:
'_symmetry_cell_setting' value 'Monoclinic' changed to 'monoclinic'
according to '/home/saulius/struct/CIF-dictionaries/cif_core.dic'
dictionary named 'cif_core.dic' version 2.4.1 from 2010-06-29.

Automatic conversion script
Id: cif_fix_enum 1527 2010-12-29 10:47:43Z saulius 
;
_cod_original_cell_volume 3062.8(8)
_cod_original_sg_symbol_Hall '-P 2ybc     '
_cod_original_sg_symbol_H-M 'P 1 21/c 1 '
_cod_database_code 4303097

loop_
_symmetry_equiv_pos_as_xyz
'x, y, z'
'-x, y+1/2, -z+1/2'
'-x, -y, -z'
'x, -y-1/2, z-1/2'

loop_
_atom_site_label
_atom_site_type_symbol
_atom_site_fract_x
_atom_site_fract_y
_atom_site_fract_z
_atom_site_U_iso_or_equiv
_atom_site_adp_type
_atom_site_occupancy
_atom_site_symmetry_multiplicity
_atom_site_calc_flag
_atom_site_refinement_flags
_atom_site_disorder_assembly
_atom_site_disorder_group
Ni1 Ni 0.82613(6) 0.26896(6) 0.085093(13) 0.03320(18) Uani 1 1 d . . .
N1 N 0.8561(4) 0.4212(4) 0.05496(9) 0.0343(8) Uani 1 1 d . . .
N2 N 0.9246(4) 0.3952(4) 0.11949(10) 0.0422(9) Uani 1 1 d . . .
H23 H 0.8421 0.4389 0.1307 0.051 Uiso 1 1 calc R . .
N3 N 0.7016(4) 0.1924(4) 0.04621(9) 0.0358(8) Uani 1 1 d . . .
H24 H 0.6001 0.2096 0.0527 0.043 Uiso 1 1 calc R . .
N4 N 0.7813(4) 0.1102(4) 0.11779(9) 0.0369(8) Uani 1 1 d . . .
N5 N 0.4010(6) -0.0061(5) 0.21071(13) 0.0680(13) Uani 1 1 d DU . .
H5 H 0.4923 0.0063 0.2234 0.082 Uiso 1 1 calc R A 1
C1 C 0.7900(5) 0.4202(5) 0.02265(11) 0.0388(10) Uani 1 1 d . . .
C2 C 0.7955(6) 0.5410(5) 0.00116(13) 0.0481(12) Uani 1 1 d . . .
H2 H 0.7480 0.5409 -0.0215 0.058 Uiso 1 1 calc R . .
C3 C 0.8715(6) 0.6609(5) 0.01362(14) 0.0536(13) Uani 1 1 d . . .
H3 H 0.8752 0.7450 -0.0005 0.064 Uiso 1 1 calc R . .
C4 C 0.9420(6) 0.6602(5) 0.04618(14) 0.0496(12) Uani 1 1 d . . .
H4 H 0.9965 0.7422 0.0544 0.060 Uiso 1 1 calc R . .
C5 C 0.9323(5) 0.5382(5) 0.06687(13) 0.0423(10) Uani 1 1 d . . .
C6 C 1.0046(6) 0.5153(5) 0.10235(14) 0.0487(11) Uani 1 1 d . . .
H6 H 1.1126 0.4825 0.0981 0.058 Uiso 1 1 calc R . .
C7 C 1.0162(9) 0.6489(6) 0.12485(19) 0.079(2) Uani 1 1 d . . .
H7A H 0.9124 0.6831 0.1304 0.119 Uiso 1 1 calc R . .
H7B H 1.0717 0.7235 0.1119 0.119 Uiso 1 1 calc R . .
H7C H 1.0720 0.6267 0.1468 0.119 Uiso 1 1 calc R . .
C8 C 1.0197(7) 0.3381(6) 0.14905(13) 0.0579(13) Uani 1 1 d . . .
H8A H 1.0466 0.4170 0.1655 0.069 Uiso 1 1 calc R . .
H8B H 1.1168 0.2980 0.1397 0.069 Uiso 1 1 calc R . .
C9 C 0.9335(7) 0.2230(7) 0.16865(13) 0.0611(14) Uani 1 1 d . . .
H9A H 0.9945 0.1943 0.1897 0.073 Uiso 1 1 calc R . .
H9B H 0.8344 0.2628 0.1769 0.073 Uiso 1 1 calc R . .
C10 C 0.9019(6) 0.0926(5) 0.14644(12) 0.0470(11) Uani 1 1 d . . .
H10A H 0.8691 0.0138 0.1622 0.056 Uiso 1 1 calc R . .
H10B H 0.9995 0.0626 0.1353 0.056 Uiso 1 1 calc R . .
C11 C 0.7785(5) -0.0335(5) 0.09987(12) 0.0421(10) Uani 1 1 d . . .
H11A H 0.8828 -0.0531 0.0907 0.050 Uiso 1 1 calc R . .
H11B H 0.7563 -0.1075 0.1179 0.050 Uiso 1 1 calc R . .
C12 C 0.6651(5) -0.0506(5) 0.07023(12) 0.0441(10) Uani 1 1 d . . .
H12A H 0.5618 -0.0207 0.0784 0.053 Uiso 1 1 calc R . .
H12B H 0.6592 -0.1531 0.0635 0.053 Uiso 1 1 calc R . .
C13 C 0.7079(5) 0.0366(5) 0.03829(12) 0.0418(10) Uani 1 1 d . . .
H13A H 0.8134 0.0106 0.0308 0.050 Uiso 1 1 calc R . .
H13B H 0.6360 0.0143 0.0186 0.050 Uiso 1 1 calc R . .
C14 C 0.7239(5) 0.2779(5) 0.01312(11) 0.0422(10) Uani 1 1 d . . .
H14 H 0.8045 0.2268 -0.0008 0.051 Uiso 1 1 calc R . .
C15 C 0.5809(7) 0.2827(7) -0.00997(15) 0.0644(15) Uani 1 1 d . . .
H15A H 0.5010 0.3391 0.0018 0.097 Uiso 1 1 calc R . .
H15B H 0.5432 0.1850 -0.0140 0.097 Uiso 1 1 calc R . .
H15C H 0.6059 0.3272 -0.0327 0.097 Uiso 1 1 calc R . .
C16 C 0.6256(5) 0.1441(5) 0.13328(12) 0.0416(10) Uani 1 1 d . B .
H16A H 0.5516 0.1611 0.1137 0.050 Uiso 1 1 calc R . .
H16B H 0.6342 0.2343 0.1470 0.050 Uiso 1 1 calc R . .
C17 C 0.5605(6) 0.0281(6) 0.15722(13) 0.0496(12) Uani 1 1 d . . .
H17A H 0.5229 -0.0531 0.1427 0.060 Uiso 1 1 calc R B .
H17B H 0.6429 -0.0080 0.1731 0.060 Uiso 1 1 calc R . .
C18 C 0.4296(6) 0.0864(6) 0.17894(13) 0.0525(12) Uani 1 1 d . B .
H18A H 0.4548 0.1850 0.1867 0.063 Uiso 1 1 calc R . .
H18B H 0.3348 0.0907 0.1642 0.063 Uiso 1 1 calc R . .
C19 C 0.3968(13) -0.1622(11) 0.2068(3) 0.071(2) Uani 0.70 1 d PDU B 1
H19A H 0.3881 -0.2090 0.2301 0.085 Uiso 0.70 1 calc PR B 1
H19B H 0.4918 -0.1968 0.1952 0.085 Uiso 0.70 1 calc PR B 1
C20 C 0.2588(15) -0.1950(15) 0.1844(3) 0.098(4) Uani 0.70 1 d PDU B 1
H20A H 0.1671 -0.1520 0.1950 0.147 Uiso 0.70 1 calc PR B 1
H20B H 0.2453 -0.2991 0.1828 0.147 Uiso 0.70 1 calc PR B 1
H20C H 0.2734 -0.1553 0.1607 0.147 Uiso 0.70 1 calc PR B 1
C19X C 0.318(3) -0.131(2) 0.1949(9) 0.102(8) Uani 0.30 1 d PDU B 2
H19C H 0.2733 -0.0993 0.1721 0.122 Uiso 0.30 1 calc PR B 2
H19D H 0.2306 -0.1542 0.2106 0.122 Uiso 0.30 1 calc PR B 2
C20X C 0.404(4) -0.270(2) 0.1881(7) 0.106(9) Uani 0.30 1 d PDU B 2
H20D H 0.4534 -0.2659 0.1649 0.159 Uiso 0.30 1 calc PR B 2
H20E H 0.3316 -0.3509 0.1885 0.159 Uiso 0.30 1 calc PR B 2
H20F H 0.4833 -0.2843 0.2064 0.159 Uiso 0.30 1 calc PR B 2
C21 C 0.2887(9) 0.0568(8) 0.23469(17) 0.086(2) Uani 1 1 d . B .
H21A H 0.1845 0.0468 0.2241 0.104 Uiso 1 1 calc R . .
H21B H 0.3106 0.1605 0.2371 0.104 Uiso 1 1 calc R . .
C22 C 0.2889(12) -0.0111(11) 0.2713(2) 0.118(3) Uani 1 1 d . . .
H22A H 0.2481 -0.1089 0.2697 0.177 Uiso 1 1 calc R B .
H22B H 0.2242 0.0459 0.2870 0.177 Uiso 1 1 calc R . .
H22C H 0.3946 -0.0139 0.2806 0.177 Uiso 1 1 calc R . .
Cl1 Cl 0.8007(2) 0.97612(19) 0.25001(4) 0.0752(5) Uani 1 1 d U . .
O1 O 0.9326(15) 1.0519(19) 0.2644(6) 0.146(6) Uani 0.50 1 d PU C 1
O2 O 0.7389(19) 0.9053(13) 0.2795(3) 0.090(3) Uani 0.50 1 d PU C 1
O3 O 0.825(3) 0.877(2) 0.2224(4) 0.115(7) Uani 0.50 1 d PU C 1
O4 O 0.7044(18) 1.089(2) 0.2378(5) 0.077(4) Uani 0.50 1 d PU C 1
O1X O 0.863(3) 0.980(4) 0.2798(4) 0.223(10) Uani 0.50 1 d PU C 2
O2X O 0.659(2) 0.900(2) 0.2555(7) 0.195(8) Uani 0.50 1 d PU C 2
O3X O 0.893(3) 0.909(3) 0.2270(6) 0.147(10) Uani 0.50 1 d PU C 2
O4X O 0.745(4) 1.101(2) 0.2345(7) 0.156(9) Uani 0.50 1 d PU C 2
Cl2 Cl 0.48996(17) 0.52999(16) 0.10961(4) 0.0676(4) Uani 1 1 d . . .
O5 O 0.496(4) 0.433(3) 0.0775(8) 0.091(7) Uani 0.50 1 d PU D 1
O6 O 0.629(3) 0.582(4) 0.1174(12) 0.181(16) Uani 0.50 1 d PU D 1
O7 O 0.393(2) 0.451(2) 0.1331(6) 0.103(7) Uani 0.50 1 d PU D 1
O8 O 0.394(3) 0.642(3) 0.1069(8) 0.189(13) Uani 0.50 1 d PU D 1
O5X O 0.519(3) 0.451(3) 0.0800(7) 0.095(9) Uani 0.50 1 d PU D 2
O6X O 0.622(3) 0.533(3) 0.1300(9) 0.152(12) Uani 0.50 1 d PU D 2
O7X O 0.419(3) 0.451(2) 0.1350(7) 0.150(12) Uani 0.50 1 d PU D 2
O8X O 0.410(3) 0.6582(16) 0.1006(5) 0.105(7) Uani 0.50 1 d PU D 2
Cl3 Cl 0.21369(12) 0.07607(12) 0.06541(3) 0.0397(3) Uani 1 1 d . . .
O9 O 0.1105(5) 0.1942(5) 0.06820(12) 0.0775(13) Uani 1 1 d . . .
O10 O 0.3454(4) 0.1170(4) 0.04527(9) 0.0541(9) Uani 1 1 d . . .
O11 O 0.2599(5) 0.0332(6) 0.09992(11) 0.0906(16) Uani 1 1 d . . .
O12 O 0.1347(6) -0.0359(6) 0.04787(15) 0.107(2) Uani 1 1 d . . .

loop_
_atom_site_aniso_label
_atom_site_aniso_U_11
_atom_site_aniso_U_22
_atom_site_aniso_U_33
_atom_site_aniso_U_23
_atom_site_aniso_U_13
_atom_site_aniso_U_12
Ni1 0.0333(3) 0.0351(3) 0.0312(3) 0.0020(2) 0.0009(2) 0.0033(2)
N1 0.0323(17) 0.0319(17) 0.0390(19) 0.0022(14) 0.0059(14) 0.0050(14)
N2 0.041(2) 0.037(2) 0.048(2) -0.0034(16) -0.0036(16) 0.0048(16)
N3 0.0331(18) 0.0401(19) 0.0341(18) 0.0022(15) 0.0009(14) 0.0043(15)
N4 0.0359(19) 0.0386(19) 0.0363(19) 0.0008(15) 0.0012(15) 0.0060(15)
N5 0.079(3) 0.061(3) 0.064(3) 0.016(2) 0.026(3) 0.000(2)
C1 0.031(2) 0.047(2) 0.039(2) 0.0070(19) 0.0067(17) 0.0084(18)
C2 0.045(3) 0.052(3) 0.047(3) 0.015(2) 0.014(2) 0.014(2)
C3 0.056(3) 0.044(3) 0.061(3) 0.018(2) 0.024(3) 0.019(2)
C4 0.048(3) 0.037(2) 0.065(3) 0.003(2) 0.020(2) 0.006(2)
C5 0.037(2) 0.037(2) 0.053(3) 0.000(2) 0.009(2) 0.0061(18)
C6 0.045(3) 0.039(2) 0.063(3) -0.006(2) -0.002(2) -0.002(2)
C7 0.105(5) 0.042(3) 0.090(5) -0.011(3) -0.036(4) -0.003(3)
C8 0.067(3) 0.064(3) 0.042(3) -0.003(2) -0.017(2) -0.008(3)
C9 0.067(3) 0.080(4) 0.036(3) 0.002(3) -0.007(2) -0.008(3)
C10 0.047(3) 0.057(3) 0.037(2) 0.012(2) -0.006(2) 0.002(2)
C11 0.041(2) 0.039(2) 0.046(2) 0.0039(19) 0.004(2) 0.0074(19)
C12 0.041(2) 0.040(2) 0.052(3) -0.001(2) 0.000(2) 0.0021(19)
C13 0.041(2) 0.044(2) 0.040(2) -0.0076(19) -0.0004(19) -0.0027(19)
C14 0.039(2) 0.055(3) 0.033(2) 0.0051(19) 0.0020(18) 0.004(2)
C15 0.063(3) 0.077(4) 0.053(3) 0.021(3) -0.020(3) -0.011(3)
C16 0.042(2) 0.046(3) 0.037(2) 0.0063(19) 0.0046(19) 0.005(2)
C17 0.050(3) 0.052(3) 0.047(3) 0.011(2) 0.010(2) 0.003(2)
C18 0.055(3) 0.057(3) 0.046(3) 0.012(2) 0.011(2) 0.005(2)
C19 0.078(7) 0.069(5) 0.064(6) 0.017(4) 0.012(4) -0.013(5)
C20 0.120(10) 0.102(9) 0.072(7) 0.004(6) -0.012(6) -0.027(7)
C19X 0.093(19) 0.099(15) 0.11(2) 0.017(13) 0.018(15) -0.026(11)
C20X 0.16(2) 0.076(11) 0.080(16) -0.015(12) 0.032(17) -0.044(14)
C21 0.105(5) 0.084(5) 0.071(4) 0.019(4) 0.043(4) 0.021(4)
C22 0.148(8) 0.127(7) 0.080(5) 0.039(5) 0.058(5) 0.019(6)
Cl1 0.0838(11) 0.0817(10) 0.0602(9) 0.0187(8) 0.0059(8) 0.0121(8)
O1 0.067(7) 0.156(13) 0.214(18) 0.028(11) -0.042(9) -0.035(7)
O2 0.118(10) 0.085(7) 0.067(6) 0.020(5) 0.020(6) 0.005(6)
O3 0.20(2) 0.087(8) 0.056(6) 0.017(5) 0.001(8) 0.080(10)
O4 0.078(6) 0.082(8) 0.072(8) -0.012(6) -0.024(6) 0.024(5)
O1X 0.22(2) 0.39(3) 0.062(8) 0.025(12) -0.055(11) 0.058(18)
O2X 0.125(12) 0.172(15) 0.29(2) 0.076(18) 0.058(12) -0.021(10)
O3X 0.138(15) 0.177(19) 0.125(12) 0.003(12) 0.043(12) 0.080(13)
O4X 0.31(3) 0.068(9) 0.092(11) 0.027(8) 0.031(13) 0.063(11)
Cl2 0.0563(8) 0.0645(9) 0.0822(10) 0.0173(7) 0.0200(7) 0.0213(7)
O5 0.120(15) 0.054(8) 0.098(13) -0.010(7) -0.014(9) 0.019(8)
O6 0.053(11) 0.14(2) 0.35(4) -0.10(2) 0.041(16) -0.038(13)
O7 0.074(8) 0.120(14) 0.114(14) -0.020(10) 0.045(8) -0.032(8)
O8 0.109(14) 0.24(3) 0.22(3) 0.03(2) 0.026(16) 0.110(16)
O5X 0.101(13) 0.101(16) 0.082(13) 0.004(10) 0.058(12) 0.039(11)
O6X 0.070(14) 0.19(3) 0.20(2) -0.110(19) -0.056(14) 0.066(15)
O7X 0.22(2) 0.110(15) 0.125(16) 0.086(12) 0.066(14) 0.066(14)
O8X 0.177(17) 0.062(6) 0.077(7) 0.041(6) 0.062(9) 0.076(8)
Cl3 0.0352(5) 0.0449(6) 0.0390(5) 0.0006(4) 0.0043(4) 0.0047(4)
O9 0.068(3) 0.084(3) 0.081(3) 0.016(2) 0.026(2) 0.039(2)
O10 0.0351(17) 0.069(2) 0.058(2) 0.0022(18) 0.0090(15) -0.0002(16)
O11 0.074(3) 0.147(5) 0.051(2) 0.037(3) 0.010(2) 0.037(3)
O12 0.101(4) 0.106(4) 0.117(4) -0.052(3) 0.045(3) -0.056(3)

loop_
_atom_type_symbol
_atom_type_description
_atom_type_scat_dispersion_real
_atom_type_scat_dispersion_imag
_atom_type_scat_source
C C 0.0033 0.0016 'International Tables Vol C Tables 4.2.6.8 and 6.1.1.4'
H H 0.0000 0.0000 'International Tables Vol C Tables 4.2.6.8 and 6.1.1.4'
N N 0.0061 0.0033 'International Tables Vol C Tables 4.2.6.8 and 6.1.1.4'
O O 0.0106 0.0060 'International Tables Vol C Tables 4.2.6.8 and 6.1.1.4'
Cl Cl 0.1484 0.1585 'International Tables Vol C Tables 4.2.6.8 and 6.1.1.4'
Ni Ni 0.3393 1.1124 'International Tables Vol C Tables 4.2.6.8 and 6.1.1.4'

loop_
_geom_angle_atom_site_label_1
_geom_angle_atom_site_label_2
_geom_angle_atom_site_label_3
_geom_angle
_geom_angle_site_symmetry_1
_geom_angle_site_symmetry_3
_geom_angle_publ_flag
N1 Ni1 N2 83.39(16) . . yes
N1 Ni1 N3 83.95(15) . . yes
N2 Ni1 N3 164.01(15) . . yes
N1 Ni1 N4 176.55(14) . . yes
N2 Ni1 N4 97.00(16) . . yes
N3 Ni1 N4 95.06(15) . . yes
C1 N1 C5 120.8(4) . . yes
C1 N1 Ni1 119.8(3) . . yes
C5 N1 Ni1 119.1(3) . . yes
C6 N2 C8 110.2(4) . . yes
C6 N2 Ni1 111.8(3) . . yes
C8 N2 Ni1 121.7(3) . . yes
C6 N2 H23 103.7 . . ?
C8 N2 H23 103.7 . . ?
Ni1 N2 H23 103.7 . . ?
C13 N3 C14 110.3(3) . . yes
C13 N3 Ni1 119.3(3) . . yes
C14 N3 Ni1 111.2(3) . . yes
C13 N3 H24 104.9 . . ?
C14 N3 H24 104.9 . . ?
Ni1 N3 H24 104.9 . . ?
C11 N4 C10 103.6(3) . . yes
C11 N4 C16 110.6(3) . . yes
C10 N4 C16 111.1(3) . . yes
C11 N4 Ni1 112.9(3) . . yes
C10 N4 Ni1 113.2(3) . . yes
C16 N4 Ni1 105.6(3) . . yes
C21 N5 C19 116.5(6) . . yes
C21 N5 C19X 104.0(13) . . yes
C21 N5 C18 112.5(5) . . yes
C19 N5 C18 119.5(6) . . yes
C19X N5 C18 102.1(15) . . yes
C21 N5 H5 101.4 . . ?
C19 N5 H5 101.4 . . ?
C19X N5 H5 135.2 . . ?
C18 N5 H5 101.4 . . ?
N1 C1 C2 120.6(4) . . yes
N1 C1 C14 112.7(4) . . yes
C2 C1 C14 126.5(4) . . yes
C3 C2 C1 118.4(5) . . yes
C3 C2 H2 120.8 . . ?
C1 C2 H2 120.8 . . ?
C4 C3 C2 120.8(5) . . yes
C4 C3 H3 119.6 . . ?
C2 C3 H3 119.6 . . ?
C3 C4 C5 119.0(5) . . yes
C3 C4 H4 120.5 . . ?
C5 C4 H4 120.5 . . ?
N1 C5 C4 120.4(5) . . yes
N1 C5 C6 112.6(4) . . yes
C4 C5 C6 126.9(5) . . yes
N2 C6 C5 108.1(4) . . yes
N2 C6 C7 114.1(5) . . yes
C5 C6 C7 114.5(4) . . yes
N2 C6 H6 106.6 . . ?
C5 C6 H6 106.6 . . ?
C7 C6 H6 106.6 . . ?
C6 C7 H7A 109.5 . . ?
C6 C7 H7B 109.5 . . ?
H7A C7 H7B 109.5 . . ?
C6 C7 H7C 109.5 . . ?
H7A C7 H7C 109.5 . . ?
H7B C7 H7C 109.5 . . ?
N2 C8 C9 110.6(4) . . yes
N2 C8 H8A 109.5 . . ?
C9 C8 H8A 109.5 . . ?
N2 C8 H8B 109.5 . . ?
C9 C8 H8B 109.5 . . ?
H8A C8 H8B 108.1 . . ?
C10 C9 C8 112.9(4) . . yes
C10 C9 H9A 109.0 . . ?
C8 C9 H9A 109.0 . . ?
C10 C9 H9B 109.0 . . ?
C8 C9 H9B 109.0 . . ?
H9A C9 H9B 107.8 . . ?
C9 C10 N4 115.9(4) . . yes
C9 C10 H10A 108.3 . . ?
N4 C10 H10A 108.3 . . ?
C9 C10 H10B 108.3 . . ?
N4 C10 H10B 108.3 . . ?
H10A C10 H10B 107.4 . . ?
C12 C11 N4 116.3(4) . . yes
C12 C11 H11A 108.2 . . ?
N4 C11 H11A 108.2 . . ?
C12 C11 H11B 108.2 . . ?
N4 C11 H11B 108.2 . . ?
H11A C11 H11B 107.4 . . ?
C11 C12 C13 112.4(4) . . yes
C11 C12 H12A 109.1 . . ?
C13 C12 H12A 109.1 . . ?
C11 C12 H12B 109.1 . . ?
C13 C12 H12B 109.1 . . ?
H12A C12 H12B 107.9 . . ?
N3 C13 C12 110.9(4) . . yes
N3 C13 H13A 109.5 . . ?
C12 C13 H13A 109.5 . . ?
N3 C13 H13B 109.5 . . ?
C12 C13 H13B 109.5 . . ?
H13A C13 H13B 108.1 . . ?
C1 C14 N3 108.9(4) . . yes
C1 C14 C15 115.2(4) . . yes
N3 C14 C15 112.9(4) . . yes
C1 C14 H14 106.4 . . ?
N3 C14 H14 106.4 . . ?
C15 C14 H14 106.4 . . ?
C14 C15 H15A 109.5 . . ?
C14 C15 H15B 109.5 . . ?
H15A C15 H15B 109.5 . . ?
C14 C15 H15C 109.5 . . ?
H15A C15 H15C 109.5 . . ?
H15B C15 H15C 109.5 . . ?
N4 C16 C17 114.9(4) . . yes
N4 C16 H16A 108.6 . . ?
C17 C16 H16A 108.6 . . ?
N4 C16 H16B 108.6 . . ?
C17 C16 H16B 108.6 . . ?
H16A C16 H16B 107.5 . . ?
C18 C17 C16 110.7(4) . . yes
C18 C17 H17A 109.5 . . ?
C16 C17 H17A 109.5 . . ?
C18 C17 H17B 109.5 . . ?
C16 C17 H17B 109.5 . . ?
H17A C17 H17B 108.1 . . ?
N5 C18 C17 111.1(4) . . yes
N5 C18 H18A 109.4 . . ?
C17 C18 H18A 109.4 . . ?
N5 C18 H18B 109.4 . . ?
C17 C18 H18B 109.4 . . ?
H18A C18 H18B 108.0 . . ?
N5 C19 C20 106.3(9) . . yes
N5 C19 H19A 110.5 . . ?
C20 C19 H19A 110.5 . . ?
N5 C19 H19B 110.5 . . ?
C20 C19 H19B 110.5 . . ?
H19A C19 H19B 108.7 . . ?
N5 C19X C20X 120(2) . . yes
N5 C19X H19C 107.3 . . ?
C20X C19X H19C 107.3 . . ?
N5 C19X H19D 107.3 . . ?
C20X C19X H19D 107.3 . . ?
H19C C19X H19D 106.9 . . ?
C19X C20X H20D 109.5 . . ?
C19X C20X H20E 109.5 . . ?
H20D C20X H20E 109.5 . . ?
C19X C20X H20F 109.5 . . ?
H20D C20X H20F 109.5 . . ?
H20E C20X H20F 109.5 . . ?
N5 C21 C22 113.8(6) . . yes
N5 C21 H21A 108.8 . . ?
C22 C21 H21A 108.8 . . ?
N5 C21 H21B 108.8 . . ?
C22 C21 H21B 108.8 . . ?
H21A C21 H21B 107.7 . . ?
C21 C22 H22A 109.5 . . ?
C21 C22 H22B 109.5 . . ?
H22A C22 H22B 109.5 . . ?
C21 C22 H22C 109.5 . . ?
H22A C22 H22C 109.5 . . ?
H22B C22 H22C 109.5 . . ?
O1X Cl1 O3X 110.3(16) . . ?
O1X Cl1 O4X 120(2) . . ?
O3X Cl1 O4X 108.7(17) . . ?
O2 Cl1 O3 110.0(10) . . ?
O2 Cl1 O4 112.2(10) . . ?
O3 Cl1 O4 109.6(10) . . ?
O1X Cl1 O2X 104.3(17) . . ?
O3X Cl1 O2X 112.3(16) . . ?
O4X Cl1 O2X 100.3(16) . . ?
O2 Cl1 O1 103.6(10) . . ?
O3 Cl1 O1 118.4(13) . . ?
O4 Cl1 O1 102.8(10) . . ?
O6 Cl2 O8 107(2) . . ?
O7X Cl2 O5X 112.2(18) . . ?
O8 Cl2 O6X 123(2) . . ?
O7X Cl2 O6X 89.7(19) . . ?
O5X Cl2 O6X 108.1(19) . . ?
O7X Cl2 O8X 113.5(12) . . ?
O5X Cl2 O8X 110.5(15) . . ?
O6X Cl2 O8X 121.2(17) . . ?
O6 Cl2 O7 126(2) . . ?
O8 Cl2 O7 94.7(15) . . ?
O6 Cl2 O5 111(2) . . ?
O8 Cl2 O5 115.4(19) . . ?
O7 Cl2 O5 102.5(15) . . ?
O12 Cl3 O11 110.9(4) . . ?
O12 Cl3 O9 107.7(3) . . ?
O11 Cl3 O9 108.8(3) . . ?
O12 Cl3 O10 109.4(2) . . ?
O11 Cl3 O10 110.2(2) . . ?
O9 Cl3 O10 109.8(2) . . ?

loop_
_geom_bond_atom_site_label_1
_geom_bond_atom_site_label_2
_geom_bond_distance
_geom_bond_site_symmetry_2
_geom_bond_publ_flag
Ni1 N1 1.842(3) . yes
Ni1 N2 1.947(4) . yes
Ni1 N3 1.953(4) . yes
Ni1 N4 1.971(4) . yes
N1 C1 1.346(6) . yes
N1 C5 1.351(6) . yes
N2 C6 1.471(6) . yes
N2 C8 1.483(6) . yes
N2 H23 0.9300 . ?
N3 C13 1.485(6) . yes
N3 C14 1.499(5) . yes
N3 H24 0.9300 . ?
N4 C11 1.502(6) . yes
N4 C10 1.509(6) . yes
N4 C16 1.510(5) . yes
N5 C21 1.461(7) . yes
N5 C19 1.464(11) . yes
N5 C19X 1.493(10) . yes
N5 C18 1.503(6) . yes
N5 H5 0.9300 . ?
C1 C2 1.391(6) . yes
C1 C14 1.489(7) . yes
C2 C3 1.380(8) . yes
C2 H2 0.9500 . ?
C3 C4 1.371(8) . yes
C3 H3 0.9500 . ?
C4 C5 1.385(6) . yes
C4 H4 0.9500 . ?
C5 C6 1.493(7) . yes
C6 C7 1.513(7) . yes
C6 H6 1.0000 . ?
C7 H7A 0.9800 . ?
C7 H7B 0.9800 . ?
C7 H7C 0.9800 . ?
C8 C9 1.507(8) . yes
C8 H8A 0.9900 . ?
C8 H8B 0.9900 . ?
C9 C10 1.503(7) . yes
C9 H9A 0.9900 . ?
C9 H9B 0.9900 . ?
C10 H10A 0.9900 . ?
C10 H10B 0.9900 . ?
C11 C12 1.494(6) . yes
C11 H11A 0.9900 . ?
C11 H11B 0.9900 . ?
C12 C13 1.507(6) . yes
C12 H12A 0.9900 . ?
C12 H12B 0.9900 . ?
C13 H13A 0.9900 . ?
C13 H13B 0.9900 . ?
C14 C15 1.511(7) . yes
C14 H14 1.0000 . ?
C15 H15A 0.9800 . ?
C15 H15B 0.9800 . ?
C15 H15C 0.9800 . ?
C16 C17 1.523(6) . yes
C16 H16A 0.9900 . ?
C16 H16B 0.9900 . ?
C17 C18 1.508(7) . yes
C17 H17A 0.9900 . ?
C17 H17B 0.9900 . ?
C18 H18A 0.9900 . ?
C18 H18B 0.9900 . ?
C19 C20 1.492(13) . yes
C19 H19A 0.9900 . ?
C19 H19B 0.9900 . ?
C20 H20A 0.9800 . ?
C20 H20B 0.9800 . ?
C20 H20C 0.9800 . ?
C19X C20X 1.52(2) . yes
C19X H19C 0.9900 . ?
C19X H19D 0.9900 . ?
C20X H20D 0.9800 . ?
C20X H20E 0.9800 . ?
C20X H20F 0.9800 . ?
C21 C22 1.522(9) . yes
C21 H21A 0.9900 . ?
C21 H21B 0.9900 . ?
C22 H22A 0.9800 . ?
C22 H22B 0.9800 . ?
C22 H22C 0.9800 . ?
Cl1 O1X 1.244(16) . ?
Cl1 O3X 1.34(2) . ?
Cl1 O4X 1.39(2) . ?
Cl1 O2 1.408(10) . ?
Cl1 O3 1.409(19) . ?
Cl1 O4 1.419(17) . ?
Cl1 O2X 1.436(17) . ?
Cl1 O1 1.447(13) . ?
Cl2 O6 1.33(2) . ?
Cl2 O8 1.34(2) . ?
Cl2 O7X 1.362(19) . ?
Cl2 O5X 1.37(2) . ?
Cl2 O6X 1.38(2) . ?
Cl2 O8X 1.423(14) . ?
Cl2 O7 1.434(17) . ?
Cl2 O5 1.51(3) . ?
Cl3 O12 1.412(5) . ?
Cl3 O11 1.421(4) . ?
Cl3 O9 1.424(4) . ?
Cl3 O10 1.431(3) . ?
